data_4326589
loop_
_publ_author_name
'Runyu Tan'
'Datong Song'

_publ_section_title
;
 Interconversion between the Enantiomers of Chiral Five-Coordinate
 Me3Pt(IV) Complexes
;
_journal_name_full 'Inorganic Chemistry'
_journal_page_first 10614
_journal_page_last 10622
_journal_paper_doi 10.1021/ic200889y
_journal_volume 50
_journal_year 2011
_chemical_formula_sum 'C59 H39 B F24 N2 Pt S'
_chemical_formula_weight 1469.88
_chemical_name_systematic
; 
 ? 
;
_space_group_IT_number 14
_symmetry_cell_setting monoclinic
_symmetry_space_group_name_Hall '-P 2yn'
_symmetry_space_group_name_H-M 'P 1 21/n 1'
_atom_sites_solution_hydrogens geom
_atom_sites_solution_primary direct
_atom_sites_solution_secondary difmap
_audit_creation_method SHELXL-97
_cell_angle_alpha 90.00
_cell_angle_beta 114.1690(10)
_cell_angle_gamma 90.00
_cell_formula_units_Z 4
_cell_length_a 21.8015(7)
_cell_length_b 12.8443(4)
_cell_length_c 22.2233(7)
_cell_measurement_reflns_used 50524
_cell_measurement_temperature 150(2)
_cell_measurement_theta_max 27.54
_cell_measurement_theta_min 1.70
_cell_volume 5677.6(3)
_computing_structure_refinement 'SHELXL-97 (Sheldrick, 2008)'
_computing_structure_solution 'SHELXS-97 (Sheldrick, 2008)'
_diffrn_ambient_temperature 150(2)
_diffrn_measured_fraction_theta_full 0.997
_diffrn_measured_fraction_theta_max 0.997
_diffrn_radiation_monochromator graphite
_diffrn_radiation_source 'fine-focus sealed tube'
_diffrn_radiation_type MoK\a
_diffrn_radiation_wavelength 0.71073
_diffrn_reflns_av_R_equivalents 0.0551
_diffrn_reflns_av_sigmaI/netI 0.0656
_diffrn_reflns_limit_h_max 28
_diffrn_reflns_limit_h_min -28
_diffrn_reflns_limit_k_max 15
_diffrn_reflns_limit_k_min -16
_diffrn_reflns_limit_l_max 28
_diffrn_reflns_limit_l_min -28
_diffrn_reflns_number 50524
_diffrn_reflns_theta_full 27.54
_diffrn_reflns_theta_max 27.54
_diffrn_reflns_theta_min 1.70
_exptl_absorpt_coefficient_mu 2.629
_exptl_absorpt_correction_T_max 0.8582
_exptl_absorpt_correction_T_min 0.7432
_exptl_absorpt_correction_type multi-scan
_exptl_absorpt_process_details SADABS
_exptl_crystal_colour yellow
_exptl_crystal_density_diffrn 1.720
_exptl_crystal_description block
_exptl_crystal_F_000 2888
_exptl_crystal_size_max 0.12
_exptl_crystal_size_mid 0.10
_exptl_crystal_size_min 0.06
_refine_diff_density_max 3.266
_refine_diff_density_min -1.319
_refine_diff_density_rms 0.161
_refine_ls_extinction_method none
_refine_ls_goodness_of_fit_ref 1.021
_refine_ls_hydrogen_treatment constr
_refine_ls_matrix_type full
_refine_ls_number_parameters 763
_refine_ls_number_reflns 13060
_refine_ls_number_restraints 0
_refine_ls_restrained_S_all 1.021
_refine_ls_R_factor_all 0.0978
_refine_ls_R_factor_gt 0.0623
_refine_ls_shift/su_max 0.006
_refine_ls_shift/su_mean 0.000
_refine_ls_structure_factor_coef Fsqd
_refine_ls_weighting_details 'calc w=1/[\s^2^(Fo^2^)+(0.0782P)^2^+31.3885P] where P=(Fo^2^+2Fc^2^)/3'
_refine_ls_weighting_scheme calc
_refine_ls_wR_factor_gt 0.1487
_refine_ls_wR_factor_ref 0.1658
_reflns_number_gt 9199
_reflns_number_total 13060
_reflns_threshold_expression >2sigma(I)
_cod_data_source_file ic200889y_si_001_4.cif
_cod_data_source_block 3d
_cod_database_code 4326589

loop_
_symmetry_equiv_pos_as_xyz
'x, y, z'
'-x+1/2, y+1/2, -z+1/2'
'-x, -y, -z'
'x-1/2, -y-1/2, z-1/2'

loop_
_atom_site_label
_atom_site_type_symbol
_atom_site_fract_x
_atom_site_fract_y
_atom_site_fract_z
_atom_site_U_iso_or_equiv
_atom_site_adp_type
_atom_site_occupancy
_atom_site_symmetry_multiplicity
_atom_site_calc_flag
_atom_site_refinement_flags
_atom_site_disorder_assembly
_atom_site_disorder_group
Pt1 Pt 0.061060(14) -0.68833(2) 0.328398(13) 0.02999(10) Uani 1 1 d . . .
B1 B -0.2512(4) -0.2372(6) 0.0060(3) 0.0233(15) Uani 1 1 d . . .
S1 S -0.05386(12) -0.49889(17) 0.18874(11) 0.0506(5) Uani 1 1 d . . .
N1 N 0.0807(3) -0.8378(4) 0.2842(3) 0.0265(12) Uani 1 1 d . . .
N2 N -0.0249(3) -0.7677(5) 0.3444(3) 0.0296(13) Uani 1 1 d . . .
C1 C -0.0764(4) -0.6034(6) 0.2208(4) 0.0434(19) Uani 1 1 d . . .
H1A H -0.1108 -0.6035 0.2367 0.052 Uiso 1 1 calc R . .
C2 C -0.0372(5) -0.6906(5) 0.2209(4) 0.0383(13) Uani 1 1 d . . .
C3 C 0.0034(5) -0.6728(5) 0.1896(4) 0.0383(13) Uani 1 1 d . . .
C4 C 0.0018(4) -0.5697(7) 0.1708(4) 0.0435(19) Uani 1 1 d . . .
H4A H 0.0288 -0.5421 0.1503 0.052 Uiso 1 1 calc R . .
C5 C -0.0284(4) -0.7876(6) 0.4022(4) 0.0382(18) Uani 1 1 d . . .
C6 C -0.0661(4) -0.8729(7) 0.4086(4) 0.0424(19) Uani 1 1 d . . .
H6A H -0.0695 -0.8840 0.4494 0.051 Uiso 1 1 calc R . .
C7 C -0.0974(4) -0.9393(7) 0.3579(4) 0.045(2) Uani 1 1 d . . .
H7A H -0.1195 -0.9995 0.3641 0.054 Uiso 1 1 calc R . .
C8 C -0.0970(4) -0.9186(6) 0.2957(4) 0.0350(16) Uani 1 1 d . . .
C9 C -0.1296(4) -0.9810(6) 0.2396(4) 0.0396(18) Uani 1 1 d . . .
H9A H -0.1518 -1.0427 0.2433 0.047 Uiso 1 1 calc R . .
C10 C -0.1301(4) -0.9548(7) 0.1800(4) 0.0436(19) Uani 1 1 d . . .
H10A H -0.1505 -0.9994 0.1430 0.052 Uiso 1 1 calc R . .
C11 C -0.0998(4) -0.8601(6) 0.1742(4) 0.0379(17) Uani 1 1 d . . .
H11A H -0.1021 -0.8395 0.1323 0.045 Uiso 1 1 calc R . .
C12 C -0.0674(3) -0.7978(5) 0.2273(4) 0.0295(15) Uani 1 1 d . . .
C13 C -0.0623(3) -0.8278(5) 0.2905(3) 0.0290(15) Uani 1 1 d . . .
C14 C 0.0063(5) -0.7210(8) 0.4602(4) 0.054(2) Uani 1 1 d . . .
H14A H 0.0271 -0.6619 0.4478 0.080 Uiso 1 1 calc R . .
H14B H 0.0411 -0.7615 0.4948 0.080 Uiso 1 1 calc R . .
H14C H -0.0262 -0.6953 0.4767 0.080 Uiso 1 1 calc R . .
C15 C 0.1060(3) -0.9232(6) 0.3205(4) 0.0325(16) Uani 1 1 d . . .
C16 C 0.1428(4) -0.9988(6) 0.3021(4) 0.0421(19) Uani 1 1 d . . .
H16A H 0.1618 -1.0573 0.3297 0.051 Uiso 1 1 calc R . .
C17 C 0.1506(4) -0.9871(7) 0.2453(5) 0.047(2) Uani 1 1 d . . .
H17A H 0.1767 -1.0358 0.2338 0.056 Uiso 1 1 calc R . .
C18 C 0.1203(4) -0.9037(6) 0.2036(4) 0.0358(17) Uani 1 1 d . . .
C19 C 0.1248(4) -0.8930(7) 0.1418(4) 0.046(2) Uani 1 1 d . . .
H19A H 0.1510 -0.9409 0.1297 0.056 Uiso 1 1 calc R . .
C20 C 0.0921(4) -0.8149(7) 0.1002(4) 0.048(2) Uani 1 1 d . . .
H20A H 0.0958 -0.8072 0.0593 0.057 Uiso 1 1 calc R . .
C21 C 0.0532(4) -0.7463(7) 0.1175(4) 0.044(2) Uani 1 1 d . . .
H21A H 0.0292 -0.6937 0.0869 0.053 Uiso 1 1 calc R . .
C22 C 0.0476(3) -0.7505(6) 0.1770(3) 0.0307(15) Uani 1 1 d . . .
C23 C 0.0830(4) -0.8303(5) 0.2227(4) 0.0315(16) Uani 1 1 d . . .
C24 C 0.0958(4) -0.9456(6) 0.3811(4) 0.0390(17) Uani 1 1 d . . .
H24A H 0.0703 -0.8888 0.3894 0.059 Uiso 1 1 calc R . .
H24B H 0.1396 -0.9521 0.4186 0.059 Uiso 1 1 calc R . .
H24C H 0.0708 -1.0110 0.3755 0.059 Uiso 1 1 calc R . .
C25 C 0.1379(4) -0.7125(7) 0.4187(4) 0.046(2) Uani 1 1 d . . .
H25A H 0.1561 -0.6453 0.4390 0.069 Uiso 1 1 calc R . .
H25B H 0.1734 -0.7531 0.4134 0.069 Uiso 1 1 calc R . .
H25C H 0.1210 -0.7507 0.4469 0.069 Uiso 1 1 calc R . .
C26 C 0.0461(5) -0.5456(6) 0.3607(4) 0.050(2) Uani 1 1 d . . .
H26A H 0.0823 -0.5312 0.4040 0.074 Uiso 1 1 calc R . .
H26B H 0.0028 -0.5450 0.3642 0.074 Uiso 1 1 calc R . .
H26C H 0.0461 -0.4920 0.3292 0.074 Uiso 1 1 calc R . .
C27 C 0.1372(4) -0.6175(7) 0.3119(4) 0.046(2) Uani 1 1 d . . .
H27A H 0.1638 -0.5743 0.3500 0.069 Uiso 1 1 calc R . .
H27B H 0.1179 -0.5737 0.2724 0.069 Uiso 1 1 calc R . .
H27C H 0.1661 -0.6707 0.3053 0.069 Uiso 1 1 calc R . .
C28 C -0.2722(3) -0.2004(5) 0.0659(3) 0.0220(13) Uani 1 1 d . . .
C29 C -0.2446(3) -0.2438(5) 0.1287(3) 0.0246(13) Uani 1 1 d . . .
H29A H -0.2137 -0.2997 0.1368 0.029 Uiso 1 1 calc R . .
C30 C -0.2599(3) -0.2097(5) 0.1802(3) 0.0250(14) Uani 1 1 d . A .
C31 C -0.3017(3) -0.1233(5) 0.1715(3) 0.0256(14) Uani 1 1 d . . .
H31A H -0.3112 -0.0974 0.2068 0.031 Uiso 1 1 calc R . .
C32 C -0.3283(3) -0.0773(5) 0.1109(3) 0.0255(14) Uani 1 1 d . B .
C33 C -0.3144(3) -0.1142(5) 0.0587(3) 0.0241(13) Uani 1 1 d . . .
H33A H -0.3340 -0.0801 0.0172 0.029 Uiso 1 1 calc R . .
C34 C -0.2311(4) -0.2645(6) 0.2454(3) 0.0343(17) Uani 1 1 d . . .
C35 C -0.3706(4) 0.0183(6) 0.0996(4) 0.0352(17) Uani 1 1 d . . .
C36 C -0.2318(3) -0.3605(5) 0.0106(3) 0.0246(14) Uani 1 1 d . . .
C37 C -0.2578(3) -0.4348(5) 0.0397(3) 0.0241(13) Uani 1 1 d . . .
H37A H -0.2871 -0.4126 0.0591 0.029 Uiso 1 1 calc R . .
C38 C -0.2424(4) -0.5396(5) 0.0414(3) 0.0277(14) Uani 1 1 d . C .
C39 C -0.2020(4) -0.5769(6) 0.0116(4) 0.0354(17) Uani 1 1 d . . .
H39A H -0.1912 -0.6488 0.0127 0.042 Uiso 1 1 calc R . .
C40 C -0.1782(4) -0.5053(6) -0.0197(4) 0.0389(18) Uani 1 1 d . D .
C41 C -0.1918(4) -0.4008(5) -0.0201(3) 0.0303(16) Uani 1 1 d . . .
H41A H -0.1736 -0.3542 -0.0418 0.036 Uiso 1 1 calc R . .
C42 C -0.2693(4) -0.6110(5) 0.0783(4) 0.0362(17) Uani 1 1 d . . .
C43 C -0.1329(7) -0.5424(7) -0.0527(5) 0.071(4) Uani 1 1 d . . .
C44 C -0.1859(3) -0.1632(5) 0.0179(3) 0.0204(13) Uani 1 1 d . . .
C45 C -0.1204(3) -0.1914(5) 0.0585(3) 0.0253(13) Uani 1 1 d . . .
H45A H -0.1128 -0.2591 0.0774 0.030 Uiso 1 1 calc R . .
C46 C -0.0654(4) -0.1260(6) 0.0728(3) 0.0317(16) Uani 1 1 d . F .
C47 C -0.0742(3) -0.0266(6) 0.0476(3) 0.0292(15) Uani 1 1 d . . .
H47A H -0.0370 0.0186 0.0570 0.035 Uiso 1 1 calc R . .
C48 C -0.1388(3) 0.0057(5) 0.0081(3) 0.0259(14) Uani 1 1 d . E .
C49 C -0.1926(3) -0.0607(5) -0.0060(3) 0.0215(13) Uani 1 1 d . . .
H49A H -0.2363 -0.0361 -0.0333 0.026 Uiso 1 1 calc R . .
C50 C 0.0035(5) -0.1634(8) 0.1157(5) 0.053(2) Uani 1 1 d . . .
C51 C -0.1521(4) 0.1147(5) -0.0193(4) 0.0331(16) Uani 1 1 d . . .
C52 C -0.3113(3) -0.2217(5) -0.0671(3) 0.0209(13) Uani 1 1 d . . .
C53 C -0.3780(3) -0.2416(5) -0.0804(3) 0.0238(13) Uani 1 1 d . . .
H53A H -0.3899 -0.2583 -0.0450 0.029 Uiso 1 1 calc R . .
C54 C -0.4280(4) -0.2377(5) -0.1441(3) 0.0286(15) Uani 1 1 d . H .
C55 C -0.4135(4) -0.2126(5) -0.1970(3) 0.0299(15) Uani 1 1 d . . .
H55A H -0.4482 -0.2079 -0.2402 0.036 Uiso 1 1 calc R . .
C56 C -0.3478(4) -0.1945(5) -0.1857(3) 0.0291(14) Uani 1 1 d . G .
C57 C -0.2968(3) -0.1993(5) -0.1216(3) 0.0255(14) Uani 1 1 d . . .
H57A H -0.2515 -0.1870 -0.1150 0.031 Uiso 1 1 calc R . .
C58 C -0.5004(4) -0.2572(6) -0.1564(4) 0.0412(19) Uani 1 1 d . . .
C59 C -0.3299(4) -0.1677(6) -0.2424(3) 0.0387(18) Uani 1 1 d . . .
F1 F -0.2311(5) -0.3686(7) 0.2362(4) 0.030(2) Uiso 0.50 1 d P A 1
F2 F -0.2797(5) -0.2541(8) 0.2738(5) 0.027(3) Uiso 0.50 1 d P A 1
F3 F -0.1733(5) -0.2323(9) 0.2859(5) 0.034(3) Uiso 0.50 1 d P A 1
F4 F -0.3947(6) 0.0230(9) 0.1506(5) 0.039(3) Uiso 0.50 1 d P B 1
F5 F -0.3371(5) 0.1042(7) 0.1042(5) 0.031(2) Uiso 0.50 1 d P B 1
F6 F -0.4225(5) 0.0193(8) 0.0404(5) 0.037(3) Uiso 0.50 1 d P B 1
F7 F -0.3439(7) -0.6088(11) 0.0462(7) 0.042(4) Uiso 0.50 1 d P C 1
F8 F -0.2367(5) -0.7073(7) 0.0899(5) 0.035(2) Uiso 0.50 1 d P C 1
F9 F -0.2617(6) -0.5785(8) 0.1360(5) 0.033(3) Uiso 0.50 1 d P C 1
F10 F -0.1467(5) -0.4849(8) -0.1104(5) 0.049(2) Uiso 0.50 1 d P D 1
F11 F -0.1419(7) -0.6334(10) -0.0736(6) 0.060(3) Uiso 0.50 1 d P D 1
F12 F -0.0674(8) -0.5516(13) -0.0073(8) 0.094(3) Uiso 0.50 1 d P D 1
F13 F -0.1849(5) 0.1183(9) -0.0838(6) 0.0354(14) Uiso 0.50 1 d P E 1
F14 F -0.0939(6) 0.1688(9) -0.0047(6) 0.042(3) Uiso 0.50 1 d P E 1
F15 F -0.1889(6) 0.1637(8) 0.0077(6) 0.036(3) Uiso 0.50 1 d P E 1
F16 F 0.0495(8) -0.1350(13) 0.0963(7) 0.072(4) Uiso 0.50 1 d P F 1
F17 F 0.0058(5) -0.2635(8) 0.1319(5) 0.046(2) Uiso 0.50 1 d P F 1
F18 F 0.0162(6) -0.1193(10) 0.1844(6) 0.051(3) Uiso 0.50 1 d P F 1
F19 F -0.2772(5) -0.1144(7) -0.2284(5) 0.0357(14) Uiso 0.50 1 d P G 1
F20 F -0.3282(5) -0.2532(8) -0.2755(5) 0.042(2) Uiso 0.50 1 d P G 1
F21 F -0.3852(5) -0.1097(8) -0.2916(5) 0.0431(16) Uiso 0.50 1 d P G 1
F22 F -0.5292(6) -0.3246(9) -0.2032(6) 0.0608(19) Uiso 0.50 1 d P H 1
F23 F -0.5223(6) -0.1892(10) -0.1245(6) 0.057(3) Uiso 0.50 1 d P H 1
F24 F -0.5026(6) -0.3396(10) -0.1134(6) 0.068(3) Uiso 0.50 1 d P H 1
F1A F -0.2025(5) -0.3567(8) 0.2439(5) 0.040(2) Uiso 0.50 1 d P A 2
F2A F -0.2681(6) -0.2794(9) 0.2750(6) 0.040(3) Uiso 0.50 1 d P A 2
F3A F -0.1803(5) -0.2048(8) 0.2916(5) 0.030(3) Uiso 0.50 1 d P A 2
F4A F -0.3830(6) 0.0490(9) 0.1477(5) 0.041(3) Uiso 0.50 1 d P B 2
F5A F -0.3445(6) 0.1039(9) 0.0792(6) 0.051(3) Uiso 0.50 1 d P B 2
F6A F -0.4333(5) 0.0035(8) 0.0503(5) 0.034(3) Uiso 0.50 1 d P B 2
F7A F -0.3297(8) -0.6174(12) 0.0585(7) 0.047(4) Uiso 0.50 1 d P C 2
F8A F -0.2610(5) -0.7119(7) 0.0708(5) 0.031(2) Uiso 0.50 1 d P C 2
F9A F -0.2413(5) -0.5819(8) 0.1453(5) 0.032(3) Uiso 0.50 1 d P C 2
F10A F -0.1115(5) -0.4757(8) -0.0804(5) 0.046(2) Uiso 0.50 1 d P D 2
F11A F -0.1728(6) -0.6279(9) -0.0987(6) 0.058(3) Uiso 0.50 1 d P D 2
F12A F -0.0865(8) -0.6034(13) -0.0180(8) 0.094(3) Uiso 0.50 1 d P D 2
F13A F -0.1692(5) 0.1155(9) -0.0851(6) 0.0354(14) Uiso 0.50 1 d P E 2
F14A F -0.1012(5) 0.1791(8) 0.0097(5) 0.033(2) Uiso 0.50 1 d P E 2
F15A F -0.2054(5) 0.1614(8) -0.0113(5) 0.034(3) Uiso 0.50 1 d P E 2
F16A F 0.0534(6) -0.1046(10) 0.1123(6) 0.047(3) Uiso 0.50 1 d P F 2
F17A F 0.0131(6) -0.2612(10) 0.0985(6) 0.072(3) Uiso 0.50 1 d P F 2
F18A F 0.0222(8) -0.1571(13) 0.1722(8) 0.080(4) Uiso 0.50 1 d P F 2
F19A F -0.2885(5) -0.0798(7) -0.2272(5) 0.0357(14) Uiso 0.50 1 d P G 2
F20A F -0.2924(6) -0.2439(9) -0.2527(6) 0.057(3) Uiso 0.50 1 d P G 2
F21A F -0.3772(5) -0.1466(8) -0.2952(5) 0.0431(16) Uiso 0.50 1 d P G 2
F22A F -0.5453(6) -0.2124(9) -0.2122(5) 0.0608(19) Uiso 0.50 1 d P H 2
F23A F -0.5173(7) -0.2306(12) -0.1082(7) 0.071(4) Uiso 0.50 1 d P H 2
F24A F -0.5158(6) -0.3544(10) -0.1604(7) 0.063(3) Uiso 0.50 1 d P H 2

loop_
_atom_site_aniso_label
_atom_site_aniso_U_11
_atom_site_aniso_U_22
_atom_site_aniso_U_33
_atom_site_aniso_U_23
_atom_site_aniso_U_13
_atom_site_aniso_U_12
Pt1 0.03506(16) 0.02394(14) 0.03120(15) -0.00440(12) 0.01382(11) -0.00444(13)
B1 0.027(4) 0.020(4) 0.025(3) 0.002(3) 0.012(3) 0.000(3)
S1 0.0665(15) 0.0327(11) 0.0556(13) 0.0095(9) 0.0281(12) 0.0067(10)
N1 0.023(3) 0.026(3) 0.033(3) -0.007(2) 0.014(2) -0.005(2)
N2 0.035(3) 0.025(3) 0.032(3) 0.000(2) 0.017(3) 0.004(3)
C1 0.057(5) 0.033(4) 0.052(5) 0.007(4) 0.034(4) 0.006(4)
C2 0.073(4) 0.019(2) 0.034(3) 0.002(2) 0.033(3) 0.007(3)
C3 0.073(4) 0.019(2) 0.034(3) 0.002(2) 0.033(3) 0.007(3)
C4 0.049(5) 0.043(5) 0.041(4) 0.008(4) 0.021(4) 0.000(4)
C5 0.051(5) 0.034(4) 0.036(4) 0.001(3) 0.025(4) 0.008(4)
C6 0.050(5) 0.044(5) 0.048(5) 0.012(4) 0.036(4) 0.007(4)
C7 0.042(5) 0.043(5) 0.060(5) 0.008(4) 0.032(4) -0.001(4)
C8 0.032(4) 0.031(4) 0.048(4) 0.004(3) 0.021(3) 0.001(3)
C9 0.027(4) 0.033(4) 0.057(5) 0.001(4) 0.016(4) -0.004(3)
C10 0.038(4) 0.043(5) 0.049(5) -0.011(4) 0.018(4) -0.006(4)
C11 0.038(4) 0.044(5) 0.033(4) -0.005(3) 0.016(3) -0.004(4)
C12 0.026(3) 0.029(4) 0.041(4) 0.004(3) 0.021(3) 0.003(3)
C13 0.029(4) 0.028(4) 0.035(4) -0.001(3) 0.018(3) 0.004(3)
C14 0.071(6) 0.059(6) 0.039(4) -0.013(4) 0.030(4) 0.002(5)
C15 0.026(4) 0.026(4) 0.040(4) -0.001(3) 0.008(3) -0.010(3)
C16 0.029(4) 0.031(4) 0.064(5) -0.002(4) 0.017(4) 0.001(3)
C17 0.034(4) 0.044(5) 0.067(6) -0.019(4) 0.025(4) -0.002(4)
C18 0.029(4) 0.038(4) 0.043(4) -0.013(3) 0.018(3) -0.005(3)
C19 0.044(5) 0.059(6) 0.050(5) -0.023(4) 0.034(4) -0.015(4)
C20 0.048(5) 0.064(6) 0.046(4) -0.020(5) 0.034(4) -0.015(5)
C21 0.049(5) 0.049(5) 0.043(4) -0.003(4) 0.026(4) -0.011(4)
C22 0.029(4) 0.032(4) 0.038(4) -0.001(3) 0.021(3) -0.008(3)
C23 0.031(4) 0.029(4) 0.041(4) -0.013(3) 0.022(3) -0.009(3)
C24 0.047(5) 0.031(4) 0.038(4) 0.001(3) 0.016(4) 0.000(4)
C25 0.047(5) 0.043(5) 0.035(4) -0.005(4) 0.004(4) -0.008(4)
C26 0.070(6) 0.026(4) 0.054(5) -0.008(4) 0.026(5) -0.001(4)
C27 0.043(5) 0.042(5) 0.047(5) -0.002(4) 0.014(4) -0.020(4)
C28 0.025(3) 0.018(3) 0.026(3) 0.001(3) 0.013(3) 0.003(3)
C29 0.029(3) 0.017(3) 0.030(3) 0.000(3) 0.015(3) -0.001(3)
C30 0.030(3) 0.020(3) 0.025(3) -0.001(3) 0.012(3) -0.006(3)
C31 0.031(4) 0.024(3) 0.028(3) -0.006(3) 0.018(3) -0.002(3)
C32 0.025(3) 0.023(3) 0.032(3) -0.006(3) 0.014(3) -0.002(3)
C33 0.030(3) 0.018(3) 0.030(3) -0.001(3) 0.018(3) 0.003(3)
C34 0.050(5) 0.034(4) 0.026(3) -0.002(3) 0.022(3) -0.005(4)
C35 0.034(4) 0.032(4) 0.041(4) -0.012(3) 0.016(3) 0.002(3)
C36 0.035(4) 0.018(3) 0.023(3) 0.000(3) 0.014(3) 0.006(3)
C37 0.027(3) 0.021(3) 0.028(3) -0.004(3) 0.015(3) -0.002(3)
C38 0.040(4) 0.017(3) 0.031(3) 0.004(3) 0.020(3) 0.000(3)
C39 0.055(5) 0.023(4) 0.040(4) 0.001(3) 0.032(4) 0.006(3)
C40 0.064(5) 0.026(4) 0.046(4) -0.001(3) 0.042(4) 0.002(4)
C41 0.046(4) 0.019(3) 0.041(4) 0.005(3) 0.033(4) 0.007(3)
C42 0.058(5) 0.019(3) 0.043(4) 0.001(3) 0.032(4) 0.001(3)
C43 0.144(11) 0.022(4) 0.081(7) 0.015(5) 0.081(8) 0.028(6)
C44 0.029(3) 0.017(3) 0.021(3) 0.001(2) 0.016(3) -0.001(2)
C45 0.032(3) 0.023(3) 0.025(3) 0.003(3) 0.016(3) 0.002(3)
C46 0.031(4) 0.035(4) 0.027(3) 0.003(3) 0.011(3) 0.004(3)
C47 0.027(3) 0.033(4) 0.030(3) -0.006(3) 0.013(3) -0.006(3)
C48 0.035(4) 0.021(3) 0.026(3) -0.005(3) 0.016(3) -0.003(3)
C49 0.023(3) 0.021(3) 0.022(3) -0.004(3) 0.010(3) 0.003(3)
C50 0.053(5) 0.055(6) 0.045(5) 0.014(4) 0.013(4) 0.004(4)
C51 0.036(4) 0.021(3) 0.041(4) -0.001(3) 0.013(3) -0.010(3)
C52 0.031(3) 0.010(3) 0.026(3) -0.003(2) 0.016(3) -0.002(2)
C53 0.035(4) 0.014(3) 0.032(3) -0.002(3) 0.023(3) -0.003(3)
C54 0.034(4) 0.018(3) 0.036(4) -0.007(3) 0.018(3) -0.002(3)
C55 0.036(4) 0.024(4) 0.028(3) -0.006(3) 0.011(3) -0.003(3)
C56 0.039(4) 0.026(4) 0.026(3) -0.005(3) 0.016(3) -0.009(3)
C57 0.031(3) 0.019(3) 0.031(3) -0.002(3) 0.017(3) -0.004(3)
C58 0.044(5) 0.031(4) 0.057(5) -0.006(4) 0.029(4) -0.010(4)
C59 0.047(5) 0.044(5) 0.024(3) 0.001(3) 0.014(3) -0.002(4)

loop_
_atom_type_symbol
_atom_type_description
_atom_type_scat_dispersion_real
_atom_type_scat_dispersion_imag
_atom_type_scat_source
C C 0.0033 0.0016 'International Tables Vol C Tables 4.2.6.8 and 6.1.1.4'
H H 0.0000 0.0000 'International Tables Vol C Tables 4.2.6.8 and 6.1.1.4'
B B 0.0013 0.0007 'International Tables Vol C Tables 4.2.6.8 and 6.1.1.4'
N N 0.0061 0.0033 'International Tables Vol C Tables 4.2.6.8 and 6.1.1.4'
F F 0.0171 0.0103 'International Tables Vol C Tables 4.2.6.8 and 6.1.1.4'
S S 0.1246 0.1234 'International Tables Vol C Tables 4.2.6.8 and 6.1.1.4'
Pt Pt -1.7033 8.3905 'International Tables Vol C Tables 4.2.6.8 and 6.1.1.4'

loop_
_geom_angle_atom_site_label_1
_geom_angle_atom_site_label_2
_geom_angle_atom_site_label_3
_geom_angle
C26 Pt1 C25 88.7(4)
C26 Pt1 C27 85.5(4)
C25 Pt1 C27 81.1(4)
C26 Pt1 N1 173.7(3)
C25 Pt1 N1 94.1(3)
C27 Pt1 N1 89.3(3)
C26 Pt1 N2 95.0(3)
C25 Pt1 N2 100.0(3)
C27 Pt1 N2 178.8(3)
N1 Pt1 N2 90.1(2)
C26 Pt1 C2 98.6(3)
C25 Pt1 C2 170.1(3)
C27 Pt1 C2 106.1(3)
N1 Pt1 C2 79.3(2)
N2 Pt1 C2 72.8(2)
C52 B1 C36 105.2(5)
C52 B1 C44 112.4(5)
C36 B1 C44 111.6(5)
C52 B1 C28 113.3(5)
C36 B1 C28 112.3(5)
C44 B1 C28 102.3(5)
C1 S1 C4 91.9(4)
C15 N1 C23 118.5(6)
C15 N1 Pt1 122.3(5)
C23 N1 Pt1 117.0(4)
C5 N2 C13 118.7(6)
C5 N2 Pt1 127.3(5)
C13 N2 Pt1 110.2(4)
C2 C1 S1 110.6(6)
C3 C2 C1 112.9(7)
C3 C2 C12 126.0(6)
C1 C2 C12 115.1(7)
C3 C2 Pt1 90.2(6)
C1 C2 Pt1 106.1(5)
C12 C2 Pt1 98.8(4)
C2 C3 C4 112.2(7)
C2 C3 C22 126.4(6)
C4 C3 C22 121.4(7)
C3 C4 S1 112.0(6)
N2 C5 C6 120.6(7)
N2 C5 C14 121.2(7)
C6 C5 C14 118.2(7)
C7 C6 C5 121.4(7)
C6 C7 C8 119.5(7)
C9 C8 C7 123.9(7)
C9 C8 C13 119.1(7)
C7 C8 C13 117.0(7)
C10 C9 C8 121.5(7)
C9 C10 C11 118.8(7)
C12 C11 C10 121.5(7)
C11 C12 C13 120.2(7)
C11 C12 C2 121.9(6)
C13 C12 C2 117.8(6)
N2 C13 C12 119.3(6)
N2 C13 C8 122.2(6)
C12 C13 C8 118.5(7)
N1 C15 C16 121.8(7)
N1 C15 C24 122.0(7)
C16 C15 C24 116.1(7)
C17 C16 C15 119.6(8)
C16 C17 C18 120.1(7)
C17 C18 C23 119.0(7)
C17 C18 C19 121.0(7)
C23 C18 C19 120.0(8)
C20 C19 C18 120.3(8)
C19 C20 C21 119.6(8)
C22 C21 C20 123.3(8)
C21 C22 C23 118.5(7)
C21 C22 C3 118.2(7)
C23 C22 C3 123.3(6)
N1 C23 C18 120.2(7)
N1 C23 C22 121.5(6)
C18 C23 C22 118.2(6)
C29 C28 C33 115.0(6)
C29 C28 B1 123.3(6)
C33 C28 B1 121.3(5)
C30 C29 C28 123.4(6)
C29 C30 C31 120.0(6)
C29 C30 C34 120.1(6)
C31 C30 C34 119.8(6)
C32 C31 C30 118.0(6)
C31 C32 C33 121.7(6)
C31 C32 C35 120.4(6)
C33 C32 C35 117.8(6)
C32 C33 C28 121.8(6)
F2A C34 F1A 106.5(9)
F3 C34 F1 111.3(9)
F2A C34 F3A 100.6(8)
F1A C34 F3A 105.5(8)
F3 C34 F2 110.4(8)
F1 C34 F2 101.7(8)
F2A C34 C30 118.5(8)
F3 C34 C30 115.5(7)
F1A C34 C30 113.9(6)
F1 C34 C30 110.2(6)
F3A C34 C30 110.3(7)
F2 C34 C30 106.7(7)
F5 C35 F6 107.0(9)
F4A C35 F6A 103.3(8)
F4A C35 F5A 106.5(9)
F6A C35 F5A 104.8(9)
F5 C35 F4 106.1(8)
F6 C35 F4 109.9(8)
F4A C35 C32 116.3(8)
F5 C35 C32 113.2(7)
F6 C35 C32 112.9(7)
F6A C35 C32 111.4(7)
F5A C35 C32 113.4(7)
F4 C35 C32 107.6(7)
C37 C36 C41 115.0(6)
C37 C36 B1 123.3(5)
C41 C36 B1 121.5(6)
C38 C37 C36 122.5(6)
C37 C38 C39 121.2(6)
C37 C38 C42 117.6(6)
C39 C38 C42 121.1(6)
C40 C39 C38 117.0(6)
C41 C40 C39 122.1(6)
C41 C40 C43 118.8(7)
C39 C40 C43 119.1(7)
C40 C41 C36 122.0(6)
F7A C42 F8A 94.1(10)
F9 C42 F8 104.7(8)
F7A C42 F9A 109.8(10)
F8A C42 F9A 111.7(8)
F9 C42 F7 98.1(9)
F8 C42 F7 118.7(9)
F7A C42 C38 117.0(10)
F9 C42 C38 115.1(7)
F8A C42 C38 115.1(7)
F8 C42 C38 111.0(7)
F9A C42 C38 108.5(7)
F7 C42 C38 108.8(7)
F10A C43 F12A 111.1(14)
F11 C43 F12 98.7(12)
F11 C43 F10 102.3(10)
F12 C43 F10 119.1(12)
F10A C43 F11A 113.1(9)
F12A C43 F11A 93.3(10)
F11 C43 C40 115.9(11)
F10A C43 C40 117.8(8)
F12A C43 C40 114.5(10)
F12 C43 C40 110.9(10)
F10 C43 C40 109.6(8)
F11A C43 C40 104.2(10)
C45 C44 C49 114.3(6)
C45 C44 B1 123.1(5)
C49 C44 B1 122.2(6)
C44 C45 C46 123.5(6)
C47 C46 C45 120.2(6)
C47 C46 C50 119.8(7)
C45 C46 C50 120.0(7)
C46 C47 C48 118.3(6)
C49 C48 C47 120.6(6)
C49 C48 C51 118.5(6)
C47 C48 C51 120.9(6)
C48 C49 C44 123.1(6)
F16 C50 F17 114.5(11)
F18A C50 F17A 110.2(12)
F18A C50 F16A 95.1(12)
F17A C50 F16A 106.3(10)
F18A C50 C46 119.2(12)
F16 C50 C46 114.3(9)
F17 C50 C46 113.6(9)
F17A C50 C46 110.5(9)
F16A C50 C46 114.0(8)
F16 C50 F18 112.1(11)
F17 C50 F18 96.6(8)
C46 C50 F18 103.9(8)
F13 C51 F15 108.3(9)
F14A C51 F13A 109.0(8)
F13 C51 F14 106.1(8)
F15 C51 F14 108.9(8)
F14A C51 F15A 104.4(8)
F13A C51 F15A 105.2(8)
F13 C51 C48 113.7(8)
F14A C51 C48 113.5(7)
F15 C51 C48 107.9(7)
F13A C51 C48 111.5(7)
F14 C51 C48 111.7(7)
F15A C51 C48 112.6(7)
C53 C52 C57 116.3(6)
C53 C52 B1 122.5(5)
C57 C52 B1 120.8(6)
C52 C53 C54 121.9(6)
C55 C54 C53 121.4(6)
C55 C54 C58 118.2(7)
C53 C54 C58 120.3(6)
C56 C55 C54 118.2(7)
C55 C56 C57 120.9(6)
C55 C56 C59 119.8(6)
C57 C56 C59 119.3(6)
C52 C57 C56 121.3(6)
F24A C58 F23A 99.0(10)
F22 C58 F23 134.6(10)
F23A C58 F23 27.5(7)
F24A C58 F22A 106.1(9)
F23A C58 F22A 107.3(10)
F22 C58 F24 84.6(8)
F23 C58 F24 90.7(9)
F24A C58 C54 113.5(8)
F22 C58 C54 112.5(8)
F23A C58 C54 115.5(9)
F23 C58 C54 111.8(8)
F22A C58 C54 114.0(8)
F24 C58 C54 108.6(8)
F19 C59 F20 110.9(8)
F21A C59 F20A 109.0(9)
F21A C59 F19A 105.0(8)
F20A C59 F19A 104.5(8)
F19 C59 F21 107.3(8)
F20 C59 F21 102.0(8)
F21A C59 C56 116.3(8)
F19 C59 C56 116.1(7)
F20 C59 C56 110.5(7)
F20A C59 C56 111.0(7)
F19A C59 C56 110.2(7)
F21 C59 C56 109.0(7)

loop_
_geom_bond_atom_site_label_1
_geom_bond_atom_site_label_2
_geom_bond_distance
Pt1 C26 2.043(8)
Pt1 C25 2.043(8)
Pt1 C27 2.053(8)
Pt1 N1 2.276(5)
Pt1 N2 2.285(6)
Pt1 C2 2.471(8)
B1 C52 1.629(10)
B1 C36 1.631(10)
B1 C44 1.640(9)
B1 C28 1.646(9)
S1 C1 1.685(8)
S1 C4 1.690(9)
N1 C15 1.339(9)
N1 C23 1.391(9)
N2 C5 1.341(9)
N2 C13 1.378(9)
C1 C2 1.409(11)
C2 C3 1.350(11)
C2 C12 1.558(10)
C3 C4 1.384(10)
C3 C22 1.492(10)
C5 C6 1.412(11)
C5 C14 1.473(11)
C6 C7 1.355(12)
C7 C8 1.409(11)
C8 C9 1.407(11)
C8 C13 1.421(10)
C9 C10 1.362(11)
C10 C11 1.416(11)
C11 C12 1.360(10)
C12 C13 1.414(9)
C15 C16 1.421(11)
C15 C24 1.480(10)
C16 C17 1.350(12)
C17 C18 1.394(12)
C18 C23 1.419(10)
C18 C19 1.424(11)
C19 C20 1.353(13)
C20 C21 1.382(12)
C21 C22 1.376(10)
C22 C23 1.427(10)
C28 C29 1.390(9)
C28 C33 1.407(9)
C29 C30 1.387(9)
C30 C31 1.398(9)
C30 C34 1.498(9)
C31 C32 1.363(9)
C32 C33 1.396(8)
C32 C35 1.495(10)
C34 F2A 1.248(13)
C34 F3 1.282(12)
C34 F1A 1.345(12)
C34 F1 1.353(11)
C34 F3A 1.393(12)
C34 F2 1.444(12)
C35 F4A 1.269(13)
C35 F5 1.303(12)
C35 F6 1.338(13)
C35 F6A 1.371(12)
C35 F5A 1.395(14)
C35 F4 1.432(13)
C36 C37 1.397(9)
C36 C41 1.407(9)
C37 C38 1.384(9)
C38 C39 1.386(9)
C38 C42 1.501(9)
C39 C40 1.376(10)
C40 C41 1.375(10)
C40 C43 1.528(12)
C42 F7A 1.209(16)
C42 F9 1.294(12)
C42 F8A 1.328(11)
C42 F8 1.397(11)
C42 F9A 1.409(12)
C42 F7 1.484(16)
C43 F11 1.243(15)
C43 F10A 1.251(13)
C43 F12A 1.261(19)
C43 F12 1.374(19)
C43 F10 1.401(13)
C43 F11A 1.511(17)
C44 C45 1.388(9)
C44 C49 1.404(9)
C45 C46 1.391(10)
C46 C47 1.376(10)
C46 C50 1.491(11)
C47 C48 1.383(10)
C48 C49 1.379(9)
C48 C51 1.507(9)
C50 F18A 1.153(17)
C50 F16 1.296(17)
C50 F17 1.330(13)
C50 F17A 1.354(16)
C50 F16A 1.352(15)
C50 F18 1.543(15)
C51 F13 1.315(13)
C51 F14A 1.322(12)
C51 F15 1.337(13)
C51 F13A 1.354(13)
C51 F14 1.365(13)
C51 F15A 1.381(13)
C52 C53 1.383(9)
C52 C57 1.401(8)
C53 C54 1.388(10)
C54 C55 1.375(10)
C54 C58 1.509(10)
C55 C56 1.369(10)
C56 C57 1.405(10)
C56 C59 1.504(9)
C58 F24A 1.286(14)
C58 F22 1.300(13)
C58 F23A 1.312(15)
C58 F23 1.330(14)
C58 F22A 1.354(14)
C58 F24 1.439(14)
C59 F21A 1.235(13)
C59 F19 1.262(12)
C59 F20 1.331(12)
C59 F20A 1.352(14)
C59 F19A 1.397(12)
C59 F21 1.459(13)
